data_4109236
loop_
_publ_author_name
'Nobuhiro Yanai'
'Wakako Kaneko'
'Ko Yoneda'
'Masaaki Ohba'
'Susumu Kitagawa'

_publ_contact_author_address
;
    Department of Synthetic Chemistry and Biological Chemistry, 
Graduate School of Engineering, Kyoto University, Katsura, Nishikyo-ku, 
Kyoto 615-8510, Japan
;
_publ_contact_author_email ohba@sbchem.kyoto-u.ac.jp
_publ_contact_author_fax 81-75-383-2732
_publ_contact_author_name 'Masaaki Ohba'
_publ_contact_author_phone 81-75-383-2807
_publ_section_title
;
 Reversible Water-Induced Magnetic and Structural Conversion of a Flexible
 Microporous Ni(II)Fe(III) Ferromagnet
;
_journal_name_full 'Journal of the American Chemical Society'
_journal_page_first 3496
_journal_page_last 3497
_journal_paper_doi 10.1021/ja069166b
_journal_volume 129
_journal_year 2007
_chemical_formula_moiety 'C30 H63 Fe2 N21 Ni3 O6 '
_chemical_formula_sum 'C30 H63 Fe2 N21 Ni3 O6'
_chemical_formula_weight 1101.76
_space_group_IT_number 15
_symmetry_cell_setting monoclinic
_symmetry_Int_Tables_number 15
_symmetry_space_group_name_Hall '-C 2yc'
_symmetry_space_group_name_H-M 'C 1 2/c 1'
_audit_creation_date 2006-12-21
_audit_creation_method 'by CrystalStructure 3.6.0'
_cell_angle_alpha 90
_cell_angle_beta 100.552(4)
_cell_angle_gamma 90
_cell_formula_units_Z 4
_cell_length_a 24.044(8)
_cell_length_b 14.343(4)
_cell_length_c 16.688(5)
_cell_measurement_reflns_used 8303
_cell_measurement_temperature 243.1
_cell_measurement_theta_max 27.5
_cell_measurement_theta_min 3.0
_cell_volume 5658(3)
_computing_cell_refinement CrystalClear
_computing_data_collection CrystalClear
_computing_data_reduction CrystalStructure
_computing_publication_material 'CrystalStructure 3.6.0'
_computing_structure_refinement SHELXL
_computing_structure_solution SIR92
_diffrn_detector_area_resol_mean 7.31
_diffrn_measured_fraction_theta_full 0.9884
_diffrn_measured_fraction_theta_max 0.9884
_diffrn_measurement_device_type 'Rigaku Mercury'
_diffrn_measurement_method \w
_diffrn_radiation_type 'Mo K\a'
_diffrn_radiation_wavelength 0.7107
_diffrn_reflns_av_R_equivalents 0.039
_diffrn_reflns_limit_h_max 31
_diffrn_reflns_limit_h_min -31
_diffrn_reflns_limit_k_max 18
_diffrn_reflns_limit_k_min -16
_diffrn_reflns_limit_l_max 21
_diffrn_reflns_limit_l_min -18
_diffrn_reflns_number 21815
_diffrn_reflns_theta_full 27.48
_diffrn_reflns_theta_max 27.48
_exptl_absorpt_coefficient_mu 1.533
_exptl_absorpt_correction_T_max 0.832
_exptl_absorpt_correction_T_min 0.755
_exptl_absorpt_correction_type numerical
_exptl_absorpt_process_details
;
    Higashi, T. (1999). Program for Absorption Correction.
    Rigaku Corporation, Tokyo, Japan.
;
_exptl_crystal_colour black
_exptl_crystal_density_diffrn 1.293
_exptl_crystal_description prism
_exptl_crystal_F_000 2296.00
_exptl_crystal_size_max 0.20
_exptl_crystal_size_mid 0.20
_exptl_crystal_size_min 0.12
_refine_diff_density_max 0.81
_refine_diff_density_min -0.66
_refine_ls_extinction_method none
_refine_ls_goodness_of_fit_ref 1.064
_refine_ls_hydrogen_treatment refall
_refine_ls_number_parameters 285
_refine_ls_number_reflns 6442
_refine_ls_R_factor_gt 0.0630
_refine_ls_shift/su_max 0.0000
_refine_ls_structure_factor_coef Fsqd
_refine_ls_weighting_details 'w = 1/[\s^2^(Fo^2^)+(0.1214P)^2^+0.0000P] where P=(Fo^2^+2Fc^2^)/3'
_refine_ls_weighting_scheme calc
_refine_ls_wR_factor_ref 0.2050
_reflns_number_gt 4725
_reflns_number_total 6442
_reflns_threshold_expression F^2^>2.0\s(F^2^)
_cod_data_source_file ja069166bsi20061221_071908.cif
_cod_data_source_block '__FeNi(dipn)'
_cod_original_cell_volume 5657.6(30)
_cod_original_formula_sum 'C30 H63 Fe2 N21 Ni3 O6 '
_cod_database_code 4109236

loop_
_symmetry_equiv_pos_site_id
_symmetry_equiv_pos_as_xyz
1 +X,+Y,+Z
2 -X,+Y,1/2-Z
3 -X,-Y,-Z
4 +X,-Y,1/2+Z
5 1/2+X,1/2+Y,+Z
6 1/2-X,1/2+Y,1/2-Z
7 1/2-X,1/2-Y,-Z
8 1/2+X,1/2-Y,1/2+Z

loop_
_atom_site_label
_atom_site_type_symbol
_atom_site_fract_x
_atom_site_fract_y
_atom_site_fract_z
_atom_site_U_iso_or_equiv
_atom_site_adp_type
_atom_site_occupancy
_atom_site_symmetry_multiplicity
_atom_site_calc_flag
_atom_site_refinement_flags
Ni(1) Ni 0.22756(3) 0.18122(4) 0.69343(3) 0.0518(2) Uani 1.00 1 d .
Ni(2) Ni 0.0000 0.10709(6) 0.2500 0.0602(3) Uani 1.00 2 d S
Fe(1) Fe 0.19029(2) 0.02940(3) 0.41840(3) 0.0356(2) Uani 1.00 1 d .
O(1) O 0.0000 0.2546(5) 0.2500 0.148(4) Uani 1.00 2 d S
O(2) O 0.4127(3) -0.1630(5) 0.5356(6) 0.085(3) Uani 0.50 1 d P
O(3) O 0.5159(9) -0.1693(13) 0.413(1) 0.211(7) Uiso 0.50 1 d P
O(4) O 0.6336(8) -0.1785(10) 0.4973(11) 0.176(6) Uiso 0.50 1 d P
O(5) O 0.5959(11) -0.091(2) 0.566(2) 0.262(10) Uiso 0.50 1 d P
O(6) O 0.5012(12) -0.054(2) 0.645(2) 0.287(12) Uiso 0.50 1 d P
N(1) N 0.1864(2) 0.1226(2) 0.5833(2) 0.0557(9) Uani 1.00 1 d .
N(2) N 0.0767(2) 0.1048(3) 0.3280(3) 0.0745(13) Uani 1.00 1 d .
N(3) N 0.2459(2) 0.2066(3) 0.3668(2) 0.0624(10) Uani 1.00 1 d .
N(4) N 0.1272(3) -0.1477(4) 0.4569(4) 0.104(2) Uani 1.00 1 d .
N(5) N 0.3094(2) -0.0425(4) 0.4903(4) 0.093(2) Uani 1.00 1 d .
N(6) N 0.2039(2) -0.0702(3) 0.2603(2) 0.0705(13) Uani 1.00 1 d .
N(7) N 0.1520(3) 0.2478(3) 0.7020(4) 0.104(2) Uani 1.00 1 d .
N(8) N 0.2712(3) 0.2392(5) 0.8046(3) 0.121(3) Uani 1.00 1 d .
N(9) N 0.2963(2) 0.1047(4) 0.6714(4) 0.093(2) Uani 1.00 1 d .
N(10) N -0.0404(3) 0.1151(5) 0.3504(4) 0.110(2) Uani 1.00 1 d .
N(11) N 0.0000 -0.0400(5) 0.2500 0.085(2) Uani 1.00 2 d S
C(1) C 0.1851(2) 0.0869(3) 0.5218(2) 0.0441(9) Uani 1.00 1 d .
C(2) C 0.1192(2) 0.0795(3) 0.3647(3) 0.0520(10) Uani 1.00 1 d .
C(3) C 0.2263(2) 0.1411(3) 0.3875(2) 0.0461(9) Uani 1.00 1 d .
C(4) C 0.1513(2) -0.0823(3) 0.4448(3) 0.0572(11) Uani 1.00 1 d .
C(5) C 0.2645(2) -0.0196(3) 0.4650(3) 0.0522(10) Uani 1.00 1 d .
C(6) C 0.1984(2) -0.0300(3) 0.3176(3) 0.0515(10) Uani 1.00 1 d .
C(7) C 0.1585(10) 0.3285(10) 0.7675(10) 0.31(1) Uani 1.00 1 d .
C(8) C 0.1918(9) 0.3269(10) 0.8335(9) 0.222(11) Uani 1.00 1 d .
C(9) C 0.2509(9) 0.3197(8) 0.8401(7) 0.216(10) Uani 1.00 1 d .
C(10) C 0.3261(7) 0.2247(10) 0.8239(10) 0.215(9) Uani 1.00 1 d .
C(11) C 0.3586(5) 0.159(2) 0.7968(9) 0.237(12) Uani 1.00 1 d .
C(12) C 0.3532(4) 0.1121(7) 0.7112(12) 0.224(9) Uani 1.00 1 d .
C(13) C -0.0569(8) 0.0397(11) 0.3869(8) 0.222(9) Uani 1.00 1 d .
C(14) C -0.0454(5) -0.0469(9) 0.3736(7) 0.148(4) Uani 1.00 1 d .
C(15) C -0.0223(5) -0.0864(6) 0.3122(6) 0.134(3) Uani 1.00 1 d .
H(1) H 0.1369 0.2721 0.6524 0.125 Uiso 1.00 1 c R
H(2) H 0.1272 0.2047 0.7147 0.125 Uiso 1.00 1 c R
H(3) H 0.1674 0.3851 0.7395 0.376 Uiso 1.00 1 c R
H(4) H 0.1208 0.3380 0.7806 0.376 Uiso 1.00 1 c R
H(5) H 0.1802 0.2747 0.8646 0.267 Uiso 1.00 1 c R
H(6) H 0.1848 0.3839 0.8626 0.267 Uiso 1.00 1 c R
H(7) H 0.2681 0.3211 0.8980 0.259 Uiso 1.00 1 c R
H(8) H 0.2642 0.3750 0.8147 0.259 Uiso 1.00 1 c R
H(9) H 0.2603 0.1957 0.8392 0.146 Uiso 1.00 1 c R
H(10) H 0.3337 0.2175 0.8833 0.258 Uiso 1.00 1 c R
H(11) H 0.3433 0.2843 0.8132 0.258 Uiso 1.00 1 c R
H(12) H 0.3593 0.1074 0.8350 0.284 Uiso 1.00 1 c R
H(13) H 0.3968 0.1857 0.8075 0.284 Uiso 1.00 1 c R
H(14) H 0.3743 0.1487 0.6773 0.269 Uiso 1.00 1 c R
H(15) H 0.3700 0.0497 0.7178 0.269 Uiso 1.00 1 c R
H(16) H 0.2867 0.0440 0.6770 0.112 Uiso 1.00 1 c R
H(17) H 0.2969 0.1130 0.6176 0.112 Uiso 1.00 1 c R
H(18) H -0.0170 0.1478 0.3895 0.131 Uiso 1.00 1 c R
H(19) H -0.0718 0.1509 0.3349 0.131 Uiso 1.00 1 c R
H(20) H -0.0437 0.0495 0.4454 0.267 Uiso 1.00 1 c R
H(21) H -0.0983 0.0433 0.3782 0.267 Uiso 1.00 1 c R
H(22) H -0.0814 -0.0799 0.3718 0.177 Uiso 1.00 1 c R
H(23) H -0.0209 -0.0674 0.4239 0.177 Uiso 1.00 1 c R
H(24) H -0.0514 -0.1285 0.2836 0.161 Uiso 1.00 1 c R
H(25) H 0.0084 -0.1265 0.3397 0.161 Uiso 1.00 1 c R
H(26) H 0.0353 -0.0400 0.2825 0.102 Uiso 0.50 1 c R

loop_
_atom_site_aniso_label
_atom_site_aniso_U_11
_atom_site_aniso_U_22
_atom_site_aniso_U_33
_atom_site_aniso_U_12
_atom_site_aniso_U_13
_atom_site_aniso_U_23
Ni(1) 0.0848(5) 0.0430(3) 0.0283(3) -0.0199(3) 0.0124(3) -0.0007(2)
Ni(2) 0.0482(5) 0.0658(5) 0.0606(6) 0.0000 -0.0057(4) 0.0000
Fe(1) 0.0463(3) 0.0341(3) 0.0258(3) -0.0030(2) 0.0051(2) -0.0023(2)
O(1) 0.121(6) 0.080(4) 0.213(10) 0.0000 -0.046(6) 0.0000
O(2) 0.053(4) 0.045(4) 0.147(8) -0.011(3) -0.011(4) 0.024(4)
N(1) 0.083(3) 0.057(2) 0.029(2) -0.014(2) 0.015(2) -0.008(1)
N(2) 0.056(2) 0.091(3) 0.069(3) 0.017(2) -0.009(2) -0.006(2)
N(3) 0.093(3) 0.048(2) 0.051(2) -0.016(2) 0.026(2) 0.002(2)
N(4) 0.111(4) 0.059(3) 0.151(6) -0.028(3) 0.050(4) -0.002(3)
N(5) 0.069(3) 0.119(4) 0.088(4) 0.021(3) 0.006(3) 0.031(3)
N(6) 0.101(3) 0.065(3) 0.042(2) 0.028(2) 0.004(2) -0.020(2)
N(7) 0.131(5) 0.057(3) 0.148(5) -0.007(3) 0.088(4) -0.018(3)
N(8) 0.157(6) 0.161(6) 0.044(3) -0.104(5) 0.012(3) -0.023(3)
N(9) 0.076(3) 0.085(3) 0.119(5) 0.006(3) 0.016(3) 0.025(3)
N(10) 0.084(4) 0.159(6) 0.083(4) 0.041(4) 0.009(3) -0.027(4)
N(11) 0.097(5) 0.068(4) 0.100(6) 0.0000 0.043(4) 0.0000
C(1) 0.055(2) 0.044(2) 0.034(2) -0.012(2) 0.011(2) 0.001(2)
C(2) 0.056(3) 0.054(2) 0.045(2) 0.000(2) 0.008(2) -0.008(2)
C(3) 0.065(3) 0.043(2) 0.034(2) -0.003(2) 0.016(2) -0.001(2)
C(4) 0.063(3) 0.043(2) 0.066(3) -0.009(2) 0.014(2) -0.001(2)
C(5) 0.056(3) 0.057(3) 0.043(2) 0.005(2) 0.005(2) 0.009(2)
C(6) 0.067(3) 0.047(2) 0.038(2) 0.013(2) 0.003(2) -0.001(2)
C(7) 0.59(4) 0.21(1) 0.18(1) 0.23(2) 0.17(2) 0.005(11)
C(8) 0.38(3) 0.185(12) 0.138(10) -0.19(2) 0.15(1) -0.116(9)
C(9) 0.42(3) 0.123(8) 0.083(7) -0.12(1) -0.002(12) -0.046(6)
C(10) 0.21(2) 0.169(12) 0.20(2) -0.056(12) -0.13(1) -0.004(10)
C(11) 0.085(7) 0.45(3) 0.149(12) -0.101(12) -0.049(8) 0.15(2)
C(12) 0.106(8) 0.130(9) 0.39(2) 0.011(6) -0.089(11) -0.030(11)
C(13) 0.33(2) 0.24(2) 0.151(12) 0.01(2) 0.18(2) -0.002(11)
C(14) 0.125(8) 0.222(12) 0.108(7) -0.014(8) 0.052(6) 0.067(8)
C(15) 0.166(9) 0.095(5) 0.154(9) -0.013(5) 0.063(7) 0.038(5)

loop_
_atom_type_symbol
_atom_type_description
_atom_type_scat_dispersion_real
_atom_type_scat_dispersion_imag
_atom_type_scat_source
C C 0.003 0.002
;
International Tables for Crystallography
(1992, Vol. C, Tables 4.2.6.8 and 6.1.1.4)
;
H H 0.000 0.000
;
International Tables for Crystallography
(1992, Vol. C, Table 6.1.1.4)
;
Fe Fe 0.346 0.844
;
International Tables for Crystallography
(1992, Vol. C, Tables 4.2.6.8 and 6.1.1.4)
;
N N 0.006 0.003
;
International Tables for Crystallography
(1992, Vol. C, Tables 4.2.6.8 and 6.1.1.4)
;
Ni Ni 0.339 1.112
;
International Tables for Crystallography
(1992, Vol. C, Tables 4.2.6.8 and 6.1.1.4)
;
O O 0.011 0.006
;
International Tables for Crystallography
(1992, Vol. C, Tables 4.2.6.8 and 6.1.1.4)
;

loop_
_geom_angle_atom_site_label_1
_geom_angle_atom_site_label_2
_geom_angle_atom_site_label_3
_geom_angle
_geom_angle_site_symmetry_1
_geom_angle_site_symmetry_3
N3 Ni1 N9 89.9(2) 7_556 .
N3 Ni1 N7 91.61(19) 7_556 .
N9 Ni1 N7 172.0(2) . .
N3 Ni1 N6 176.73(16) 7_556 6_556
N9 Ni1 N6 89.7(2) . 6_556
N7 Ni1 N6 89.2(2) . 6_556
N3 Ni1 N1 91.40(15) 7_556 .
N9 Ni1 N1 84.0(2) . .
N7 Ni1 N1 88.1(2) . .
N6 Ni1 N1 91.79(15) 6_556 .
N3 Ni1 N8 88.4(2) 7_556 .
N9 Ni1 N8 94.5(3) . .
N7 Ni1 N8 93.4(3) . .
N6 Ni1 N8 88.3(2) 6_556 .
N1 Ni1 N8 178.6(3) . .
N2 Ni2 N2 178.1(3) . 2
N2 Ni2 N10 89.3(2) . .
N2 Ni2 N10 90.8(2) 2 .
N2 Ni2 N10 90.8(2) . 2
N2 Ni2 N10 89.3(2) 2 2
N10 Ni2 N10 173.7(4) . 2
N2 Ni2 N11 89.07(14) . .
N2 Ni2 N11 89.07(14) 2 .
N10 Ni2 N11 93.2(2) . .
N10 Ni2 N11 93.2(2) 2 .
N2 Ni2 O1 90.93(14) . .
N2 Ni2 O1 90.93(14) 2 .
N10 Ni2 O1 86.8(2) . .
N10 Ni2 O1 86.8(2) 2 .
N11 Ni2 O1 180.000(1) . .
C2 Fe1 C6 88.96(18) . .
C2 Fe1 C3 88.24(19) . .
C6 Fe1 C3 90.65(18) . .
C2 Fe1 C1 93.41(18) . .
C6 Fe1 C1 177.63(18) . .
C3 Fe1 C1 89.44(16) . .
C2 Fe1 C5 175.54(19) . .
C6 Fe1 C5 87.55(19) . .
C3 Fe1 C5 89.02(19) . .
C1 Fe1 C5 90.08(19) . .
C2 Fe1 C4 89.4(2) . .
C6 Fe1 C4 87.9(2) . .
C3 Fe1 C4 177.25(19) . .
C1 Fe1 C4 92.11(18) . .
C5 Fe1 C4 93.3(2) . .
C1 N1 Ni1 153.8(4) . .
C2 N2 Ni2 161.9(4) . .
C3 N3 Ni1 168.5(4) . 7_556
C6 N6 Ni1 156.5(4) . 6
C7 N7 Ni1 114.0(9) . .
C7 N7 H1 108.8 . .
Ni1 N7 H1 108.8 . .
C7 N7 H2 108.8 . .
Ni1 N7 H2 108.8 . .
H1 N7 H2 107.7 . .
C10 N8 C9 115.5(10) . .
C10 N8 Ni1 117.7(9) . .
C9 N8 Ni1 121.8(8) . .
C10 N8 H9 97.5 . .
C9 N8 H9 97.5 . .
Ni1 N8 H9 97.5 . .
C12 N9 Ni1 127.9(7) . .
C12 N9 H16 105.3 . .
Ni1 N9 H16 105.3 . .
C12 N9 H17 105.3 . .
Ni1 N9 H17 105.3 . .
H16 N9 H17 106.0 . .
C13 N10 Ni2 122.8(6) . .
C13 N10 H18 106.6 . .
Ni2 N10 H18 106.6 . .
C13 N10 H19 106.6 . .
Ni2 N10 H19 106.6 . .
H18 N10 H19 106.6 . .
C15 N11 C15 124.0(9) 2 .
C15 N11 Ni2 118.0(5) 2 .
C15 N11 Ni2 118.0(5) . .
C15 N11 H26 90.0 2 .
C15 N11 H26 90.0 . .
Ni2 N11 H26 90.0 . .
N1 C1 Fe1 174.7(4) . .
N2 C2 Fe1 174.9(4) . .
N3 C3 Fe1 177.4(4) . .
N4 C4 Fe1 177.1(5) . .
N5 C5 Fe1 175.0(5) . .
N6 C6 Fe1 175.9(4) . .
C8 C7 N7 124.7(13) . .
C8 C7 H3 106.2 . .
N7 C7 H3 106.2 . .
C8 C7 H4 106.2 . .
N7 C7 H4 106.2 . .
H3 C7 H4 106.4 . .
C7 C8 C9 123.3(14) . .
C7 C8 H5 106.5 . .
C9 C8 H5 106.5 . .
C7 C8 H6 106.5 . .
C9 C8 H6 106.5 . .
H5 C8 H6 106.5 . .
C8 C9 N8 116.4(10) . .
C8 C9 H7 108.2 . .
N8 C9 H7 108.2 . .
C8 C9 H8 108.2 . .
N8 C9 H8 108.2 . .
H7 C9 H8 107.3 . .
N8 C10 C11 130.0(12) . .
N8 C10 H10 104.8 . .
C11 C10 H10 104.8 . .
N8 C10 H11 104.8 . .
C11 C10 H11 104.8 . .
H10 C10 H11 105.8 . .
C10 C11 C12 130.6(11) . .
C10 C11 H12 104.6 . .
C12 C11 H12 104.6 . .
C10 C11 H13 104.6 . .
C12 C11 H13 104.6 . .
H12 C11 H13 105.7 . .
N9 C12 C11 111.9(11) . .
N9 C12 H14 109.2 . .
C11 C12 H14 109.2 . .
N9 C12 H15 109.2 . .
C11 C12 H15 109.2 . .
H14 C12 H15 107.9 . .
C14 C13 N10 127.2(10) . .
C14 C13 H20 105.5 . .
N10 C13 H20 105.5 . .
C14 C13 H21 105.5 . .
N10 C13 H21 105.5 . .
H20 C13 H21 106.1 . .
C13 C14 C15 130.5(10) . .
C13 C14 H22 104.7 . .
C15 C14 H22 104.7 . .
C13 C14 H23 104.7 . .
C15 C14 H23 104.7 . .
H22 C14 H23 105.7 . .
C14 C15 N11 127.7(8) . .
C14 C15 H24 105.4 . .
N11 C15 H24 105.4 . .
C14 C15 H25 105.4 . .
N11 C15 H25 105.4 . .
H24 C15 H25 106.0 . .

loop_
_geom_bond_atom_site_label_1
_geom_bond_atom_site_label_2
_geom_bond_distance
_geom_bond_site_symmetry_2
Ni1 N3 2.060(4) 7_556
Ni1 N9 2.071(5) .
Ni1 N7 2.080(5) .
Ni1 N6 2.082(4) 6_556
Ni1 N1 2.098(3) .
Ni1 N8 2.127(5) .
Ni2 N2 2.054(4) .
Ni2 N2 2.054(4) 2
Ni2 N10 2.088(6) .
Ni2 N10 2.088(6) 2
Ni2 N11 2.110(7) .
Ni2 O1 2.116(7) .
Fe1 C2 1.917(5) .
Fe1 C6 1.927(4) .
Fe1 C3 1.936(4) .
Fe1 C1 1.936(4) .
Fe1 C5 1.943(5) .
Fe1 C4 1.946(4) .
N1 C1 1.142(5) .
N2 C2 1.150(6) .
N3 C3 1.132(5) .
N3 Ni1 2.060(4) 7_556
N4 C4 1.140(6) .
N5 C5 1.133(6) .
N6 C6 1.146(5) .
N6 Ni1 2.082(4) 6
N7 C7 1.580(15) .
N7 H1 0.9100 .
N7 H2 0.9100 .
N8 C10 1.316(17) .
N8 C9 1.424(17) .
N8 H9 0.9200 .
N9 C12 1.411(10) .
N9 H16 0.9100 .
N9 H17 0.9100 .
N10 C13 1.338(14) .
N10 H18 0.9100 .
N10 H19 0.9100 .
N11 C15 1.417(9) 2
N11 C15 1.417(9) .
N11 H26 0.9200 .
C7 C8 1.24(3) .
C7 H3 0.9800 .
C7 H4 0.9800 .
C8 C9 1.41(2) .
C8 H5 0.9800 .
C8 H6 0.9800 .
C9 H7 0.9800 .
C9 H8 0.9800 .
C10 C11 1.35(2) .
C10 H10 0.9800 .
C10 H11 0.9800 .
C11 C12 1.57(2) .
C11 H12 0.9800 .
C11 H13 0.9800 .
C12 H14 0.9800 .
C12 H15 0.9800 .
C13 C14 1.300(16) .
C13 H20 0.9800 .
C13 H21 0.9800 .
C14 C15 1.375(14) .
C14 H22 0.9800 .
C14 H23 0.9800 .
C15 H24 0.9800 .
C15 H25 0.9800 .
